data_1545689
loop_
_publ_author_name
'Perez, laura Rubio'
'Iglesias, Manuel'
'Munarriz, Julen'
'Polo, Victor'
'Passarelli, Vincenzo'
'P\'erez-Torrente, Jes\'us J. J.'
'Oro, Luis A.'

_publ_section_title
;
 A Well-Defined NHC-Ir(III) Catalyst for the Silylation of Aromatic C--H
 Bonds: Substrate Survey and Mechanistic Insights
;
_journal_name_full 'Chem. Sci.'
_journal_paper_doi 10.1039/C6SC04899D
_journal_year 2017
_chemical_formula_moiety 'C42 H53 Ir N5, B F4'
_chemical_formula_sum 'C42 H53 B F4 Ir N5'
_chemical_formula_weight 906.90
_space_group_crystal_system orthorhombic
_space_group_IT_number 61
_space_group_name_Hall '-P 2ac 2ab'
_space_group_name_H-M_alt 'P b c a'
_symmetry_space_group_name_Hall '-P 2ac 2ab'
_symmetry_space_group_name_H-M 'P b c a'
_atom_sites_solution_hydrogens mixed
_atom_sites_solution_primary heavy
_atom_sites_solution_secondary difmap
_audit_creation_method SHELXL-2014/7
_audit_update_record
;
2016-10-03 deposited with the CCDC.
2017-04-04 downloaded from the CCDC.
;
_cell_angle_alpha 90
_cell_angle_beta 90
_cell_angle_gamma 90
_cell_formula_units_Z 8
_cell_length_a 20.4440(10)
_cell_length_b 18.9570(10)
_cell_length_c 20.8205(11)
_cell_measurement_reflns_used 9937
_cell_measurement_temperature 100(2)
_cell_measurement_theta_max 28.468
_cell_measurement_theta_min 2.263
_cell_volume 8069.1(7)
_computing_cell_refinement 'SAINT+ in APEX2 (Bruker AXS,2008)'
_computing_data_collection 'SMART in APEX2 (Bruker AXS,2008)'
_computing_data_reduction 'SAINT+ in APEX2 (Bruker AXS,2008)'
_computing_molecular_graphics 'XP program, SHELXTL v6.12, Bruker2000'
_computing_publication_material 'XCIF program, PLATON(Spek, 1998)'
_computing_structure_refinement 'SHELXL-2014/7 (Sheldrick, 2014)'
_computing_structure_solution 'SHELXS-97 (Sheldrick, 1997)'
_diffrn_ambient_temperature 100(2)
_diffrn_detector_area_resol_mean 8.26
_diffrn_measured_fraction_theta_full 0.997
_diffrn_measured_fraction_theta_max 0.918
_diffrn_measurement_device_type 'Bruker APEX CCD system'
_diffrn_measurement_method 'narrow \w frames'
_diffrn_radiation_monochromator graphite
_diffrn_radiation_source 'fine-focus sealed tube'
_diffrn_radiation_type MoK\a
_diffrn_radiation_wavelength 0.71073
_diffrn_reflns_av_R_equivalents 0.0309
_diffrn_reflns_av_unetI/netI 0.0276
_diffrn_reflns_Laue_measured_fraction_full 0.997
_diffrn_reflns_Laue_measured_fraction_max 0.918
_diffrn_reflns_limit_h_max 14
_diffrn_reflns_limit_h_min -27
_diffrn_reflns_limit_k_max 24
_diffrn_reflns_limit_k_min -24
_diffrn_reflns_limit_l_max 18
_diffrn_reflns_limit_l_min -26
_diffrn_reflns_number 45462
_diffrn_reflns_point_group_measured_fraction_full 0.997
_diffrn_reflns_point_group_measured_fraction_max 0.918
_diffrn_reflns_theta_full 25.000
_diffrn_reflns_theta_max 28.667
_diffrn_reflns_theta_min 2.149
_exptl_absorpt_coefficient_mu 3.364
_exptl_absorpt_correction_T_max 0.4989
_exptl_absorpt_correction_T_min 0.4053
_exptl_absorpt_correction_type multi-scan
_exptl_absorpt_process_details
;
 SADABS: Area-Detector Absorption Correction. (1996) Bruker-AXS 
 within APEX2 package. 
;
_exptl_crystal_colour yellow
_exptl_crystal_density_diffrn 1.493
_exptl_crystal_description prism
_exptl_crystal_F_000 3664
_exptl_crystal_size_max 0.250
_exptl_crystal_size_mid 0.220
_exptl_crystal_size_min 0.140
_refine_diff_density_max 1.245
_refine_diff_density_min -1.164
_refine_diff_density_rms 0.106
_refine_ls_extinction_method none
_refine_ls_goodness_of_fit_ref 1.030
_refine_ls_hydrogen_treatment mixed
_refine_ls_matrix_type full
_refine_ls_number_parameters 495
_refine_ls_number_reflns 9533
_refine_ls_number_restraints 60
_refine_ls_restrained_S_all 1.060
_refine_ls_R_factor_all 0.0571
_refine_ls_R_factor_gt 0.0310
_refine_ls_shift/su_max 0.002
_refine_ls_shift/su_mean 0.000
_refine_ls_structure_factor_coef Fsqd
_refine_ls_weighting_details 'w=1/[\s^2^(Fo^2^)+(0.0306P)^2^+18.4846P] where P=(Fo^2^+2Fc^2^)/3'
_refine_ls_weighting_scheme calc
_refine_ls_wR_factor_gt 0.0676
_refine_ls_wR_factor_ref 0.0789
_reflns_Friedel_coverage 0.000
_reflns_number_gt 6190
_reflns_number_total 9533
_reflns_threshold_expression 'I > 2\s(I)'
_cod_data_source_file c6sc04899d2.cif
_cod_data_source_block VPX85_LPR338
_cod_database_code 1545689
_shelx_shelxl_version_number 2014/7
_shelx_space_group_comment
;
The symmetry employed for this shelxl refinement is uniquely defined
by the following loop, which should always be used as a source of
symmetry information in preference to the above space-group names.
They are only intended as comments.
;

loop_
_space_group_symop_operation_xyz
'x, y, z'
'x+1/2, -y+1/2, -z'
'-x, y+1/2, -z+1/2'
'-x+1/2, -y, z+1/2'
'-x, -y, -z'
'-x-1/2, y-1/2, z'
'x, -y-1/2, z-1/2'
'x-1/2, y, -z-1/2'

loop_
_atom_site_label
_atom_site_type_symbol
_atom_site_fract_x
_atom_site_fract_y
_atom_site_fract_z
_atom_site_U_iso_or_equiv
_atom_site_adp_type
_atom_site_occupancy
_atom_site_site_symmetry_order
_atom_site_calc_flag
_atom_site_refinement_flags_posn
_atom_site_refinement_flags_adp
_atom_site_refinement_flags_occupancy
_atom_site_disorder_assembly
_atom_site_disorder_group
F1A F -0.2756(2) 0.9883(2) 0.4452(2) 0.0555(11) Uani 0.658(7) 1 d D . P A 1
F2A F -0.2639(3) 0.9762(3) 0.5524(2) 0.0555(11) Uani 0.658(7) 1 d D . P A 1
F3A F -0.1753(2) 0.9983(3) 0.4888(3) 0.0555(11) Uani 0.658(7) 1 d D . P A 1
F4A F -0.2244(4) 0.8916(3) 0.4834(3) 0.0555(11) Uani 0.658(7) 1 d D . P A 1
F1B F -0.3039(4) 0.9730(5) 0.4822(5) 0.072(3) Uani 0.342(7) 1 d D . P A 2
F2B F -0.2328(5) 0.9524(6) 0.5608(4) 0.072(3) Uani 0.342(7) 1 d D . P A 2
F3B F -0.1950(5) 1.0078(6) 0.4741(6) 0.072(3) Uani 0.342(7) 1 d D . P A 2
F4B F -0.2310(7) 0.8932(6) 0.4680(6) 0.072(3) Uani 0.342(7) 1 d D . P A 2
B1 B -0.2369(2) 0.9616(3) 0.4934(2) 0.0378(12) Uani 1 1 d D . . . .
C35 C -0.0952(2) 0.8166(2) 0.32027(19) 0.0316(10) Uani 1 1 d . . . . .
H35 H -0.1188 0.7746 0.3113 0.038 Uiso 1 1 calc R U . . .
C34 C -0.1246(3) 0.8675(3) 0.3570(2) 0.0506(15) Uani 1 1 d . . . . .
H34 H -0.1675 0.8604 0.3732 0.061 Uiso 1 1 calc R U . . .
C33 C -0.0917(3) 0.9285(3) 0.3703(2) 0.0611(18) Uani 1 1 d . . . . .
H33 H -0.1104 0.9633 0.3976 0.073 Uiso 1 1 calc R U . . .
C32 C -0.0311(3) 0.9384(2) 0.3435(2) 0.0491(14) Uani 1 1 d . . . . .
H32 H -0.0083 0.9815 0.3500 0.059 Uiso 1 1 calc R U . . .
C31 C -0.0034(2) 0.8849(2) 0.3068(2) 0.0319(10) Uani 1 1 d . . . . .
H31 H 0.0386 0.8922 0.2885 0.038 Uiso 1 1 calc R U . . .
C37 C 0.1007(2) 0.7697(2) 0.37139(19) 0.0282(9) Uani 1 1 d . . . . .
H37 H 0.0759 0.8121 0.3722 0.034 Uiso 1 1 calc R U . . .
C38 C 0.1416(2) 0.7555(3) 0.4227(2) 0.0371(11) Uani 1 1 d . . . . .
H38 H 0.1450 0.7881 0.4572 0.044 Uiso 1 1 calc R U . . .
C39 C 0.1769(2) 0.6945(2) 0.4235(2) 0.0336(10) Uani 1 1 d . . . . .
H39 H 0.2047 0.6834 0.4586 0.040 Uiso 1 1 calc R U . . .
C40 C 0.1712(2) 0.6493(2) 0.3717(2) 0.0325(10) Uani 1 1 d . . . . .
H40 H 0.1954 0.6066 0.3702 0.039 Uiso 1 1 calc R U . . .
C41 C 0.1297(2) 0.6675(2) 0.32198(19) 0.0263(9) Uani 1 1 d . . . . .
H41 H 0.1260 0.6361 0.2866 0.032 Uiso 1 1 calc R U . . .
C1 C 0.05235(17) 0.79017(18) 0.17833(16) 0.0170(7) Uani 1 1 d . . . . .
C3 C 0.12400(19) 0.84523(19) 0.10965(18) 0.0220(8) Uani 1 1 d . . . . .
H3 H 0.1636 0.8632 0.0924 0.026 Uiso 1 1 calc R U . . .
C4 C 0.06496(19) 0.8490(2) 0.08310(18) 0.0232(8) Uani 1 1 d . . . . .
H4 H 0.0545 0.8705 0.0432 0.028 Uiso 1 1 calc R U . . .
C6 C -0.04702(18) 0.80981(19) 0.10611(16) 0.0197(8) Uani 1 1 d . . . . .
C11 C -0.07024(19) 0.7460(2) 0.08078(18) 0.0227(8) Uani 1 1 d . . . . .
C10 C -0.1346(2) 0.7447(2) 0.05853(18) 0.0272(9) Uani 1 1 d . . . . .
H10 H -0.1522 0.7020 0.0421 0.033 Uiso 1 1 calc R U . . .
C9 C -0.1732(2) 0.8045(2) 0.05989(18) 0.0288(9) Uani 1 1 d . . . . .
H9 H -0.2169 0.8025 0.0445 0.035 Uiso 1 1 calc R U . . .
C8 C -0.14868(19) 0.8669(2) 0.08346(18) 0.0248(8) Uani 1 1 d . . . . .
H8 H -0.1754 0.9079 0.0830 0.030 Uiso 1 1 calc R U . . .
C7 C -0.08525(19) 0.8712(2) 0.10799(17) 0.0208(8) Uani 1 1 d . . . . .
C12 C -0.06112(19) 0.9410(2) 0.13500(19) 0.0232(8) Uani 1 1 d . . . . .
H12 H -0.0162 0.9337 0.1528 0.028 Uiso 1 1 calc R U . . .
C14 C -0.0573(2) 0.9969(2) 0.0817(2) 0.0318(9) Uani 1 1 d . . . . .
H14A H -0.0256 0.9819 0.0491 0.048 Uiso 1 1 calc R U . . .
H14B H -0.0434 1.0420 0.1001 0.048 Uiso 1 1 calc R U . . .
H14C H -0.1004 1.0024 0.0617 0.048 Uiso 1 1 calc R U . . .
C13 C -0.1055(2) 0.9669(2) 0.18940(19) 0.0290(9) Uani 1 1 d . . . . .
H13A H -0.1484 0.9797 0.1718 0.044 Uiso 1 1 calc R U . . .
H13B H -0.0857 1.0083 0.2099 0.044 Uiso 1 1 calc R U . . .
H13C H -0.1109 0.9293 0.2213 0.044 Uiso 1 1 calc R U . . .
C15 C -0.0269(2) 0.6813(2) 0.07382(19) 0.0281(9) Uani 1 1 d . . . . .
H15 H 0.0102 0.6864 0.1048 0.034 Uiso 1 1 calc R U . . .
C16 C 0.0020(3) 0.6783(3) 0.0066(2) 0.0437(12) Uani 1 1 d . . . . .
H16A H -0.0333 0.6740 -0.0249 0.066 Uiso 1 1 calc R U . . .
H16B H 0.0312 0.6375 0.0032 0.066 Uiso 1 1 calc R U . . .
H16C H 0.0269 0.7216 -0.0017 0.066 Uiso 1 1 calc R U . . .
C18 C 0.17282(18) 0.7867(2) 0.20421(17) 0.0209(8) Uani 1 1 d . . . . .
C23 C 0.1995(2) 0.7207(2) 0.18866(19) 0.0270(9) Uani 1 1 d . . . . .
C22 C 0.2538(2) 0.6983(3) 0.2237(2) 0.0349(10) Uani 1 1 d . . . . .
H22 H 0.2727 0.6536 0.2149 0.042 Uiso 1 1 calc R U . . .
C21 C 0.2806(2) 0.7406(3) 0.2713(2) 0.0401(12) Uani 1 1 d . . . . .
H21 H 0.3166 0.7240 0.2959 0.048 Uiso 1 1 calc R U . . .
C20 C 0.2551(2) 0.8063(3) 0.2829(2) 0.0349(11) Uani 1 1 d . . . . .
H20 H 0.2746 0.8352 0.3149 0.042 Uiso 1 1 calc R U . . .
C19 C 0.20134(18) 0.8317(2) 0.2488(2) 0.0266(8) Uani 1 1 d . . . . .
C24 C 0.1796(2) 0.9080(2) 0.2568(2) 0.0316(9) Uani 1 1 d . . . . .
H24 H 0.1348 0.9129 0.2382 0.038 Uiso 1 1 calc R U . . .
C26 C 0.1775(3) 0.9333(3) 0.3267(2) 0.0463(13) Uani 1 1 d . . . . .
H26A H 0.1483 0.9027 0.3515 0.069 Uiso 1 1 calc R U . . .
H26B H 0.1612 0.9819 0.3282 0.069 Uiso 1 1 calc R U . . .
H26C H 0.2216 0.9314 0.3451 0.069 Uiso 1 1 calc R U . . .
C25 C 0.2261(2) 0.9560(2) 0.2186(2) 0.0382(11) Uani 1 1 d . . . . .
H25A H 0.2713 0.9476 0.2325 0.057 Uiso 1 1 calc R U . . .
H25B H 0.2146 1.0054 0.2262 0.057 Uiso 1 1 calc R U . . .
H25C H 0.2222 0.9454 0.1727 0.057 Uiso 1 1 calc R U . . .
C27 C 0.1747(2) 0.6766(2) 0.1328(2) 0.0288(9) Uani 1 1 d . . . . .
H27 H 0.1324 0.6976 0.1180 0.035 Uiso 1 1 calc R U . . .
C28 C 0.2237(2) 0.6814(3) 0.0770(2) 0.0388(11) Uani 1 1 d . . . . .
H28A H 0.2285 0.7308 0.0638 0.058 Uiso 1 1 calc R U . . .
H28B H 0.2077 0.6534 0.0407 0.058 Uiso 1 1 calc R U . . .
H28C H 0.2662 0.6631 0.0910 0.058 Uiso 1 1 calc R U . . .
C29 C 0.1621(3) 0.5997(2) 0.1492(2) 0.0505(14) Uani 1 1 d . . . . .
H29A H 0.2022 0.5785 0.1664 0.076 Uiso 1 1 calc R U . . .
H29B H 0.1487 0.5743 0.1104 0.076 Uiso 1 1 calc R U . . .
H29C H 0.1273 0.5966 0.1814 0.076 Uiso 1 1 calc R U . . .
C43 C -0.0401(2) 0.6814(2) 0.37915(18) 0.0235(8) Uani 1 1 d . . . . .
H43 H -0.0210 0.7239 0.3945 0.028 Uiso 1 1 calc R U . . .
C44 C -0.0732(2) 0.6390(2) 0.4226(2) 0.0289(9) Uani 1 1 d . . . . .
H44 H -0.0775 0.6530 0.4662 0.035 Uiso 1 1 calc R U . . .
C45 C -0.0999(2) 0.5763(2) 0.4016(2) 0.0355(10) Uani 1 1 d . . . . .
H45 H -0.1234 0.5463 0.4300 0.043 Uiso 1 1 calc R U . . .
C46 C -0.0912(2) 0.5585(2) 0.3376(2) 0.0370(11) Uani 1 1 d . . . . .
H46 H -0.1078 0.5150 0.3218 0.044 Uiso 1 1 calc R U . . .
C47 C -0.0588(2) 0.6033(2) 0.2972(2) 0.0285(9) Uani 1 1 d . . . . .
H47 H -0.0539 0.5901 0.2534 0.034 Uiso 1 1 calc R U . . .
C17 C -0.0626(3) 0.6126(2) 0.0899(3) 0.0465(13) Uani 1 1 d . . . . .
H17A H -0.0821 0.6162 0.1328 0.070 Uiso 1 1 calc R U . . .
H17B H -0.0314 0.5733 0.0891 0.070 Uiso 1 1 calc R U . . .
H17C H -0.0971 0.6042 0.0581 0.070 Uiso 1 1 calc R U . . .
N30 N -0.03413(16) 0.82360(16) 0.29626(15) 0.0229(7) Uani 1 1 d . . . . .
N36 N 0.09413(15) 0.72711(15) 0.32090(14) 0.0197(7) Uani 1 1 d . . . . .
N2 N 0.11634(15) 0.80983(15) 0.16760(14) 0.0187(6) Uani 1 1 d . . . . .
N5 N 0.02123(14) 0.81565(15) 0.12433(14) 0.0172(6) Uani 1 1 d . . . . .
N42 N -0.03337(15) 0.66558(16) 0.31650(15) 0.0214(7) Uani 1 1 d . . . . .
Ir1 Ir 0.01294(2) 0.73401(2) 0.24960(2) 0.01604(5) Uani 1 1 d D . . . .
H1 H 0.0421(18) 0.6626(12) 0.2203(17) 0.025(10) Uiso 1 1 d D . . . .
H2 H -0.0510(11) 0.7212(19) 0.2072(15) 0.022(10) Uiso 1 1 d D . . . .

loop_
_atom_site_aniso_label
_atom_site_aniso_U_11
_atom_site_aniso_U_22
_atom_site_aniso_U_33
_atom_site_aniso_U_23
_atom_site_aniso_U_13
_atom_site_aniso_U_12
F1A 0.0519(19) 0.0555(16) 0.059(2) 0.0098(13) 0.0130(13) 0.0026(12)
F2A 0.0519(19) 0.0555(16) 0.059(2) 0.0098(13) 0.0130(13) 0.0026(12)
F3A 0.0519(19) 0.0555(16) 0.059(2) 0.0098(13) 0.0130(13) 0.0026(12)
F4A 0.0519(19) 0.0555(16) 0.059(2) 0.0098(13) 0.0130(13) 0.0026(12)
F1B 0.072(5) 0.066(4) 0.079(5) 0.020(3) 0.030(3) 0.004(3)
F2B 0.072(5) 0.066(4) 0.079(5) 0.020(3) 0.030(3) 0.004(3)
F3B 0.072(5) 0.066(4) 0.079(5) 0.020(3) 0.030(3) 0.004(3)
F4B 0.072(5) 0.066(4) 0.079(5) 0.020(3) 0.030(3) 0.004(3)
B1 0.036(3) 0.045(3) 0.032(3) 0.003(2) 0.003(2) 0.006(3)
C35 0.022(2) 0.046(2) 0.027(2) 0.0101(19) 0.0046(18) 0.0103(19)
C34 0.052(3) 0.067(4) 0.033(3) 0.014(2) 0.014(2) 0.036(3)
C33 0.098(5) 0.056(3) 0.030(3) 0.000(2) 0.008(3) 0.050(4)
C32 0.077(4) 0.030(2) 0.040(3) -0.010(2) -0.015(3) 0.014(3)
C31 0.034(3) 0.030(2) 0.031(2) -0.0014(18) -0.009(2) 0.0007(18)
C37 0.028(2) 0.033(2) 0.024(2) -0.0024(17) -0.0035(18) -0.0025(18)
C38 0.031(3) 0.054(3) 0.026(2) -0.006(2) -0.007(2) -0.004(2)
C39 0.024(2) 0.049(3) 0.027(2) 0.014(2) -0.0120(19) -0.008(2)
C40 0.030(2) 0.029(2) 0.039(3) 0.0121(19) -0.009(2) 0.0002(18)
C41 0.025(2) 0.029(2) 0.025(2) 0.0027(16) -0.0003(18) -0.0033(17)
C1 0.0158(19) 0.0193(16) 0.0159(17) -0.0008(14) 0.0016(15) -0.0020(14)
C3 0.0164(19) 0.0286(19) 0.0210(19) 0.0057(15) 0.0040(16) -0.0019(15)
C4 0.022(2) 0.0296(19) 0.0182(18) 0.0045(15) 0.0015(16) -0.0011(16)
C6 0.017(2) 0.0304(19) 0.0116(16) 0.0067(14) -0.0012(15) -0.0039(15)
C11 0.024(2) 0.0295(19) 0.0146(17) 0.0048(15) -0.0039(16) -0.0053(16)
C10 0.026(2) 0.037(2) 0.0183(19) 0.0032(17) -0.0043(18) -0.0130(18)
C9 0.016(2) 0.050(3) 0.0202(19) 0.0076(18) -0.0039(16) -0.0049(19)
C8 0.016(2) 0.041(2) 0.0176(19) 0.0066(17) 0.0027(16) 0.0015(17)
C7 0.017(2) 0.033(2) 0.0118(17) 0.0047(15) 0.0033(15) -0.0031(16)
C12 0.0147(19) 0.029(2) 0.026(2) 0.0015(16) -0.0009(17) 0.0013(16)
C14 0.029(2) 0.035(2) 0.031(2) 0.0048(18) 0.0073(19) -0.0009(18)
C13 0.027(2) 0.034(2) 0.026(2) 0.0035(17) 0.0046(18) 0.0068(18)
C15 0.036(3) 0.0263(19) 0.022(2) -0.0005(16) -0.0082(18) -0.0041(17)
C16 0.061(4) 0.039(2) 0.031(3) -0.003(2) 0.003(2) 0.016(2)
C18 0.0137(19) 0.0306(19) 0.0186(18) 0.0074(15) 0.0030(15) -0.0002(15)
C23 0.021(2) 0.036(2) 0.024(2) 0.0128(17) 0.0054(17) 0.0033(17)
C22 0.026(2) 0.039(2) 0.040(2) 0.017(2) 0.003(2) 0.0052(19)
C21 0.019(2) 0.060(3) 0.041(3) 0.026(2) -0.006(2) -0.003(2)
C20 0.023(2) 0.053(3) 0.029(2) 0.016(2) -0.0086(19) -0.011(2)
C19 0.0186(19) 0.0365(19) 0.0246(18) 0.007(2) 0.0019(19) -0.0075(15)
C24 0.021(2) 0.037(2) 0.037(3) -0.0033(19) -0.005(2) -0.0080(17)
C26 0.042(3) 0.051(3) 0.046(3) -0.011(2) -0.008(2) -0.012(2)
C25 0.029(3) 0.036(2) 0.050(3) 0.006(2) -0.008(2) -0.009(2)
C27 0.025(2) 0.030(2) 0.031(2) 0.0010(18) 0.0067(19) 0.0057(18)
C28 0.036(3) 0.053(3) 0.028(2) 0.007(2) 0.008(2) 0.007(2)
C29 0.078(4) 0.034(2) 0.040(3) -0.002(2) 0.022(3) -0.002(3)
C43 0.024(2) 0.0278(19) 0.0191(19) -0.0004(15) 0.0006(17) 0.0003(17)
C44 0.026(2) 0.037(2) 0.023(2) 0.0087(18) 0.0057(18) 0.0050(18)
C45 0.026(2) 0.039(2) 0.041(3) 0.016(2) 0.003(2) -0.0027(19)
C46 0.037(3) 0.032(2) 0.042(3) 0.0010(19) -0.011(2) -0.013(2)
C47 0.030(2) 0.030(2) 0.025(2) -0.0009(17) -0.0032(18) -0.0075(18)
C17 0.053(3) 0.033(2) 0.053(3) 0.008(2) -0.016(3) -0.010(2)
N30 0.0235(18) 0.0276(16) 0.0177(15) 0.0022(13) -0.0027(14) 0.0024(14)
N36 0.0173(17) 0.0256(15) 0.0162(15) 0.0031(12) -0.0005(13) -0.0040(13)
N2 0.0142(16) 0.0253(15) 0.0167(15) 0.0017(12) -0.0001(13) -0.0001(12)
N5 0.0130(16) 0.0235(15) 0.0149(15) 0.0010(12) -0.0009(12) -0.0013(12)
N42 0.0184(17) 0.0244(15) 0.0214(16) -0.0014(13) -0.0010(14) -0.0018(13)
Ir1 0.01469(7) 0.02068(7) 0.01275(7) -0.00080(6) -0.00074(6) -0.00150(5)

loop_
_atom_type_symbol
_atom_type_description
_atom_type_scat_dispersion_real
_atom_type_scat_dispersion_imag
_atom_type_scat_source
C C 0.0033 0.0016 'International Tables Vol C Tables 4.2.6.8 and 6.1.1.4'
H H 0.0000 0.0000 'International Tables Vol C Tables 4.2.6.8 and 6.1.1.4'
N N 0.0061 0.0033 'International Tables Vol C Tables 4.2.6.8 and 6.1.1.4'
B B 0.0013 0.0007 'International Tables Vol C Tables 4.2.6.8 and 6.1.1.4'
F F 0.0171 0.0103 'International Tables Vol C Tables 4.2.6.8 and 6.1.1.4'
Ir Ir -1.4442 7.9887 'International Tables Vol C Tables 4.2.6.8 and 6.1.1.4'

loop_
_geom_angle_atom_site_label_1
_geom_angle_atom_site_label_2
_geom_angle_atom_site_label_3
_geom_angle
F4A B1 F2A 114.1(5)
F4A B1 F1A 110.7(5)
F2A B1 F1A 110.3(4)
F3B B1 F1B 119.4(7)
F3B B1 F4B 116.9(8)
F1B B1 F4B 99.3(7)
F3B B1 F2B 110.6(7)
F1B B1 F2B 104.0(6)
F4B B1 F2B 104.8(7)
F4A B1 F3A 107.1(5)
F2A B1 F3A 108.2(4)
F1A B1 F3A 106.0(4)
N30 C35 C34 122.8(5)
N30 C35 H35 118.6
C34 C35 H35 118.6
C33 C34 C35 119.6(5)
C33 C34 H34 120.2
C35 C34 H34 120.2
C34 C33 C32 118.5(5)
C34 C33 H33 120.7
C32 C33 H33 120.7
C33 C32 C31 119.5(5)
C33 C32 H32 120.3
C31 C32 H32 120.3
N30 C31 C32 122.1(5)
N30 C31 H31 118.9
C32 C31 H31 118.9
N36 C37 C38 123.5(4)
N36 C37 H37 118.2
C38 C37 H37 118.2
C39 C38 C37 119.6(4)
C39 C38 H38 120.2
C37 C38 H38 120.2
C38 C39 C40 118.1(4)
C38 C39 H39 120.9
C40 C39 H39 120.9
C41 C40 C39 118.8(4)
C41 C40 H40 120.6
C39 C40 H40 120.6
N36 C41 C40 123.7(4)
N36 C41 H41 118.2
C40 C41 H41 118.2
N2 C1 N5 102.2(3)
N2 C1 Ir1 130.4(3)
N5 C1 Ir1 127.3(3)
C4 C3 N2 106.5(3)
C4 C3 H3 126.7
N2 C3 H3 126.7
C3 C4 N5 107.6(3)
C3 C4 H4 126.2
N5 C4 H4 126.2
C7 C6 C11 122.5(4)
C7 C6 N5 117.7(3)
C11 C6 N5 119.3(3)
C10 C11 C6 117.3(4)
C10 C11 C15 120.3(4)
C6 C11 C15 122.3(3)
C9 C10 C11 121.2(4)
C9 C10 H10 119.4
C11 C10 H10 119.4
C8 C9 C10 120.3(4)
C8 C9 H9 119.8
C10 C9 H9 119.8
C9 C8 C7 121.3(4)
C9 C8 H8 119.4
C7 C8 H8 119.4
C8 C7 C6 117.3(4)
C8 C7 C12 119.2(4)
C6 C7 C12 123.5(3)
C7 C12 C13 111.1(3)
C7 C12 C14 110.4(3)
C13 C12 C14 110.1(3)
C7 C12 H12 108.4
C13 C12 H12 108.4
C14 C12 H12 108.4
C12 C14 H14A 109.5
C12 C14 H14B 109.5
H14A C14 H14B 109.5
C12 C14 H14C 109.5
H14A C14 H14C 109.5
H14B C14 H14C 109.5
C12 C13 H13A 109.5
C12 C13 H13B 109.5
H13A C13 H13B 109.5
C12 C13 H13C 109.5
H13A C13 H13C 109.5
H13B C13 H13C 109.5
C11 C15 C16 110.2(3)
C11 C15 C17 112.8(4)
C16 C15 C17 110.8(4)
C11 C15 H15 107.6
C16 C15 H15 107.6
C17 C15 H15 107.6
C15 C16 H16A 109.5
C15 C16 H16B 109.5
H16A C16 H16B 109.5
C15 C16 H16C 109.5
H16A C16 H16C 109.5
H16B C16 H16C 109.5
C19 C18 C23 122.6(4)
C19 C18 N2 119.9(3)
C23 C18 N2 117.3(3)
C22 C23 C18 117.4(4)
C22 C23 C27 120.0(4)
C18 C23 C27 122.5(4)
C21 C22 C23 120.9(4)
C21 C22 H22 119.6
C23 C22 H22 119.6
C20 C21 C22 120.0(4)
C20 C21 H21 120.0
C22 C21 H21 120.0
C21 C20 C19 121.6(4)
C21 C20 H20 119.2
C19 C20 H20 119.2
C18 C19 C20 117.3(4)
C18 C19 C24 122.3(4)
C20 C19 C24 120.2(4)
C19 C24 C26 114.1(4)
C19 C24 C25 109.0(4)
C26 C24 C25 108.9(4)
C19 C24 H24 108.2
C26 C24 H24 108.2
C25 C24 H24 108.2
C24 C26 H26A 109.5
C24 C26 H26B 109.5
H26A C26 H26B 109.5
C24 C26 H26C 109.5
H26A C26 H26C 109.5
H26B C26 H26C 109.5
C24 C25 H25A 109.5
C24 C25 H25B 109.5
H25A C25 H25B 109.5
C24 C25 H25C 109.5
H25A C25 H25C 109.5
H25B C25 H25C 109.5
C23 C27 C29 114.3(4)
C23 C27 C28 109.1(4)
C29 C27 C28 109.7(4)
C23 C27 H27 107.8
C29 C27 H27 107.8
C28 C27 H27 107.8
C27 C28 H28A 109.5
C27 C28 H28B 109.5
H28A C28 H28B 109.5
C27 C28 H28C 109.5
H28A C28 H28C 109.5
H28B C28 H28C 109.5
C27 C29 H29A 109.5
C27 C29 H29B 109.5
H29A C29 H29B 109.5
C27 C29 H29C 109.5
H29A C29 H29C 109.5
H29B C29 H29C 109.5
N42 C43 C44 123.6(4)
N42 C43 H43 118.2
C44 C43 H43 118.2
C45 C44 C43 119.0(4)
C45 C44 H44 120.5
C43 C44 H44 120.5
C44 C45 C46 117.7(4)
C44 C45 H45 121.1
C46 C45 H45 121.1
C47 C46 C45 120.1(4)
C47 C46 H46 119.9
C45 C46 H46 119.9
N42 C47 C46 123.1(4)
N42 C47 H47 118.4
C46 C47 H47 118.4
C15 C17 H17A 109.5
C15 C17 H17B 109.5
H17A C17 H17B 109.5
C15 C17 H17C 109.5
H17A C17 H17C 109.5
H17B C17 H17C 109.5
C31 N30 C35 117.3(4)
C31 N30 Ir1 122.8(3)
C35 N30 Ir1 119.7(3)
C37 N36 C41 116.3(3)
C37 N36 Ir1 124.3(3)
C41 N36 Ir1 117.6(3)
C1 N2 C3 112.2(3)
C1 N2 C18 126.0(3)
C3 N2 C18 120.8(3)
C1 N5 C4 111.4(3)
C1 N5 C6 129.1(3)
C4 N5 C6 119.4(3)
C43 N42 C47 116.4(3)
C43 N42 Ir1 123.0(3)
C47 N42 Ir1 120.6(3)
C1 Ir1 N42 172.88(13)
C1 Ir1 N30 95.39(13)
N42 Ir1 N30 89.24(12)
C1 Ir1 N36 103.04(13)
N42 Ir1 N36 81.93(11)
N30 Ir1 N36 94.44(11)
C1 Ir1 H1 91.0(14)
N42 Ir1 H1 84.2(14)
N30 Ir1 H1 173.4(14)
N36 Ir1 H1 85.8(14)
C1 Ir1 H2 90.0(13)
N42 Ir1 H2 84.5(13)
N30 Ir1 H2 90.2(13)
N36 Ir1 H2 165.6(13)
H1 Ir1 H2 88.0(19)

loop_
_geom_bond_atom_site_label_1
_geom_bond_atom_site_label_2
_geom_bond_distance
F1A B1 1.376(6)
F2A B1 1.375(6)
F3A B1 1.442(7)
F4A B1 1.367(7)
F1B B1 1.406(9)
F2B B1 1.417(9)
F3B B1 1.290(10)
F4B B1 1.406(10)
C35 N30 1.352(5)
C35 C34 1.369(6)
C35 H35 0.9500
C34 C33 1.366(8)
C34 H34 0.9500
C33 C32 1.372(8)
C33 H33 0.9500
C32 C31 1.391(6)
C32 H32 0.9500
C31 N30 1.340(5)
C31 H31 0.9500
C37 N36 1.332(5)
C37 C38 1.383(6)
C37 H37 0.9500
C38 C39 1.365(6)
C38 H38 0.9500
C39 C40 1.382(6)
C39 H39 0.9500
C40 C41 1.382(5)
C40 H40 0.9500
C41 N36 1.344(5)
C41 H41 0.9500
C1 N2 1.378(4)
C1 N5 1.379(4)
C1 Ir1 1.996(3)
C3 C4 1.329(5)
C3 N2 1.390(4)
C3 H3 0.9500
C4 N5 1.391(5)
C4 H4 0.9500
C6 C7 1.403(5)
C6 C11 1.403(5)
C6 N5 1.450(5)
C11 C10 1.395(6)
C11 C15 1.519(6)
C10 C9 1.381(6)
C10 H10 0.9500
C9 C8 1.375(6)
C9 H9 0.9500
C8 C7 1.396(5)
C8 H8 0.9500
C7 C12 1.519(5)
C12 C13 1.532(5)
C12 C14 1.537(5)
C12 H12 1.0000
C14 H14A 0.9800
C14 H14B 0.9800
C14 H14C 0.9800
C13 H13A 0.9800
C13 H13B 0.9800
C13 H13C 0.9800
C15 C16 1.519(6)
C15 C17 1.530(6)
C15 H15 1.0000
C16 H16A 0.9800
C16 H16B 0.9800
C16 H16C 0.9800
C18 C19 1.390(5)
C18 C23 1.403(5)
C18 N2 1.452(5)
C23 C22 1.394(6)
C23 C27 1.519(6)
C22 C21 1.387(7)
C22 H22 0.9500
C21 C20 1.371(7)
C21 H21 0.9500
C20 C19 1.395(6)
C20 H20 0.9500
C19 C24 1.522(6)
C24 C26 1.533(6)
C24 C25 1.537(6)
C24 H24 1.0000
C26 H26A 0.9800
C26 H26B 0.9800
C26 H26C 0.9800
C25 H25A 0.9800
C25 H25B 0.9800
C25 H25C 0.9800
C27 C29 1.520(6)
C27 C28 1.537(6)
C27 H27 1.0000
C28 H28A 0.9800
C28 H28B 0.9800
C28 H28C 0.9800
C29 H29A 0.9800
C29 H29B 0.9800
C29 H29C 0.9800
C43 N42 1.346(5)
C43 C44 1.387(5)
C43 H43 0.9500
C44 C45 1.380(6)
C44 H44 0.9500
C45 C46 1.385(6)
C45 H45 0.9500
C46 C47 1.368(6)
C46 H46 0.9500
C47 N42 1.351(5)
C47 H47 0.9500
C17 H17A 0.9800
C17 H17B 0.9800
C17 H17C 0.9800
N30 Ir1 2.180(3)
N36 Ir1 2.231(3)
N42 Ir1 2.126(3)
Ir1 H1 1.601(10)
Ir1 H2 1.596(10)
